data_4134135
loop_
_publ_author_name
'Huang, Wei'
'Tang, Yongxing'
'Imler, Gregory H.'
'Parrish, Damon A.'
'Shreeve, Jean'ne M.'

_publ_section_title
;
 Nitrogen-Rich Tetrazolo[1,5-b]pyridazine: Promising Building Block for
 Advanced Energetic Materials.
;
_journal_name_full 'Journal of the American Chemical Society'
_journal_paper_doi 10.1021/jacs.0c00161
_journal_year 2020
_chemical_formula_moiety 'C4 H2 Cl N6 O, Na, 5(H2 O)'
_chemical_formula_sum 'C4 H12 Cl N6 Na O6'
_chemical_formula_weight 298.64
_space_group_crystal_system monoclinic
_space_group_IT_number 14
_space_group_name_Hall '-P 2yn'
_space_group_name_H-M_alt 'P 1 21/n 1'
_atom_sites_solution_hydrogens mixed
_audit_creation_method SHELXL-2014/7
_cell_angle_alpha 90
_cell_angle_beta 101.177(10)
_cell_angle_gamma 90
_cell_formula_units_Z 4
_cell_length_a 6.621(2)
_cell_length_b 24.190(7)
_cell_length_c 7.616(2)
_cell_measurement_reflns_used 6411
_cell_measurement_temperature 293(2)
_cell_measurement_theta_max 29.99
_cell_measurement_theta_min 2.73
_cell_volume 1196.7(6)
_computing_cell_refinement 'Bruker APEX3 v2015.5-2 (Bruker, 2015)'
_computing_data_collection 'Bruker APEX3 v2015.5-2 (Bruker, 2015)'
_computing_data_reduction
;
Bruker SAINT v8.34A (Bruker, 2013), Bruker XPREP v2014/2 (Bruker, 2014)
;
_computing_molecular_graphics 'Bruker SHELXTL v2014/7 (Bruker, 2014)'
_computing_publication_material 'Bruker SHELXTL v2014/7 (Bruker, 2014)'
_computing_structure_refinement 'SHELXL-2014/7 (Sheldrick, 2014)'
_computing_structure_solution 'Bruker SHELXTL v2014/7 (Bruker, 2014)'
_diffrn_ambient_temperature 293(2)
_diffrn_measured_fraction_theta_full 0.990
_diffrn_measured_fraction_theta_max 0.954
_diffrn_measurement_device_type 'Bruker SMART APEX II CCD'
_diffrn_measurement_method '\w scans'
_diffrn_radiation_monochromator graphite
_diffrn_radiation_source 'fine focus sealed tube'
_diffrn_radiation_type MoK\a
_diffrn_radiation_wavelength 0.71073
_diffrn_reflns_av_R_equivalents 0.0306
_diffrn_reflns_av_unetI/netI 0.0284
_diffrn_reflns_Laue_measured_fraction_full 0.990
_diffrn_reflns_Laue_measured_fraction_max 0.954
_diffrn_reflns_limit_h_max 9
_diffrn_reflns_limit_h_min -9
_diffrn_reflns_limit_k_max 32
_diffrn_reflns_limit_k_min -32
_diffrn_reflns_limit_l_max 10
_diffrn_reflns_limit_l_min -10
_diffrn_reflns_number 13682
_diffrn_reflns_point_group_measured_fraction_full 0.990
_diffrn_reflns_point_group_measured_fraction_max 0.954
_diffrn_reflns_theta_full 25.242
_diffrn_reflns_theta_max 30.268
_diffrn_reflns_theta_min 1.684
_exptl_absorpt_coefficient_mu 0.388
_exptl_absorpt_correction_T_max 0.7460
_exptl_absorpt_correction_T_min 0.6633
_exptl_absorpt_correction_type multi-scan
_exptl_absorpt_process_details 'SADABS v2014/5 (Bruker, 2008)'
_exptl_crystal_colour 'clear brown'
_exptl_crystal_density_diffrn 1.658
_exptl_crystal_description plate
_exptl_crystal_F_000 616
_exptl_crystal_size_max 0.576
_exptl_crystal_size_mid 0.215
_exptl_crystal_size_min 0.086
_refine_diff_density_max 0.368
_refine_diff_density_min -0.281
_refine_diff_density_rms 0.064
_refine_ls_extinction_method none
_refine_ls_goodness_of_fit_ref 1.133
_refine_ls_hydrogen_treatment mixed
_refine_ls_matrix_type full
_refine_ls_number_parameters 193
_refine_ls_number_reflns 3417
_refine_ls_number_restraints 15
_refine_ls_restrained_S_all 1.131
_refine_ls_R_factor_all 0.0530
_refine_ls_R_factor_gt 0.0470
_refine_ls_shift/su_max 0.001
_refine_ls_shift/su_mean 0.000
_refine_ls_structure_factor_coef Fsqd
_refine_ls_weighting_details 'w=1/[\s^2^(Fo^2^)+(0.0360P)^2^+1.0825P] where P=(Fo^2^+2Fc^2^)/3'
_refine_ls_weighting_scheme calc
_refine_ls_wR_factor_gt 0.1119
_refine_ls_wR_factor_ref 0.1144
_reflns_Friedel_coverage 0.000
_reflns_number_gt 3010
_reflns_number_total 3417
_reflns_threshold_expression 'I > 2\s(I)'
_cod_data_source_file ja0c00161_si_005.cif
_cod_data_source_block shrv771b
_cod_original_sg_symbol_H-M 'P 21/n'
_cod_database_code 4134135
_shelx_shelxl_version_number 2014/7
_shelx_space_group_comment
;
The symmetry employed for this shelxl refinement is uniquely defined
by the following loop, which should always be used as a source of
symmetry information in preference to the above space-group names.
They are only intended as comments.
;
_shelx_estimated_absorpt_t_min 0.808
_shelx_estimated_absorpt_t_max 0.967

loop_
_space_group_symop_operation_xyz
'x, y, z'
'-x+1/2, y+1/2, -z+1/2'
'-x, -y, -z'
'x-1/2, -y-1/2, z-1/2'

loop_
_atom_site_label
_atom_site_type_symbol
_atom_site_fract_x
_atom_site_fract_y
_atom_site_fract_z
_atom_site_U_iso_or_equiv
_atom_site_adp_type
_atom_site_occupancy
_atom_site_site_symmetry_order
_atom_site_calc_flag
_atom_site_refinement_flags_posn
_atom_site_refinement_flags_adp
Cl1 Cl 0.54246(8) 0.16896(2) 0.77814(7) 0.03368(14) Uani 1 1 d . .
C2 C 0.5473(3) 0.20397(7) 0.5815(3) 0.0226(3) Uani 1 1 d . .
C3 C 0.5491(3) 0.26218(7) 0.5862(2) 0.0190(3) Uani 1 1 d . .
N4 N 0.5507(3) 0.29314(7) 0.7312(2) 0.0270(3) Uani 1 1 d . .
H4A H 0.5528 0.3286 0.7233 0.032 Uiso 1 1 calc R U
H4B H 0.5495 0.2777 0.8326 0.032 Uiso 1 1 calc R U
C5 C 0.5507(3) 0.28272(7) 0.4150(2) 0.0185(3) Uani 1 1 d . .
N6 N 0.5445(2) 0.33429(6) 0.3465(2) 0.0202(3) Uani 1 1 d . .
O7 O 0.5346(2) 0.38117(5) 0.4346(2) 0.0277(3) Uani 1 1 d . .
N8 N 0.5454(3) 0.33229(6) 0.1717(2) 0.0242(3) Uani 1 1 d . .
N9 N 0.5537(3) 0.27978(7) 0.1214(2) 0.0250(3) Uani 1 1 d . .
C10 C 0.5557(3) 0.24810(7) 0.2699(2) 0.0204(3) Uani 1 1 d . .
N11 N 0.5613(3) 0.19247(6) 0.2796(2) 0.0260(3) Uani 1 1 d . .
N12 N 0.5544(3) 0.17216(6) 0.4404(2) 0.0264(3) Uani 1 1 d . .
Na13 Na 0.66180(14) 0.51881(3) 0.20034(11) 0.0318(2) Uani 1 1 d . .
O14 O 0.7837(3) 0.59635(6) 0.3828(2) 0.0313(3) Uani 1 1 d D .
H14A H 0.700(4) 0.6080(10) 0.442(4) 0.047 Uiso 1 1 d D U
H14B H 0.828(4) 0.6249(7) 0.346(4) 0.047 Uiso 1 1 d D U
O15 O 0.8265(3) 0.46092(6) 0.4541(2) 0.0367(4) Uani 1 1 d D .
H15A H 0.757(4) 0.4323(8) 0.444(4) 0.055 Uiso 1 1 d D U
H15B H 0.941(2) 0.4497(11) 0.503(4) 0.055 Uiso 1 1 d D U
O16 O 0.9309(3) 0.55432(6) 0.0436(2) 0.0386(4) Uani 1 1 d D .
H16A H 0.925(5) 0.5881(4) 0.038(4) 0.058 Uiso 1 1 d D U
H16B H 0.872(5) 0.5425(11) -0.053(2) 0.058 Uiso 1 1 d D U
O17 O 0.3436(3) 0.47890(7) 0.2818(2) 0.0383(4) Uani 1 1 d D .
H17A H 0.279(4) 0.4933(11) 0.350(3) 0.057 Uiso 1 1 d D U
H17B H 0.379(5) 0.4486(7) 0.324(4) 0.057 Uiso 1 1 d D U
O18 O 0.3731(3) 0.56221(7) 0.0020(2) 0.0379(4) Uani 1 1 d D .
H18A H 0.257(3) 0.5637(12) 0.026(4) 0.057 Uiso 1 1 d D U
H18B H 0.387(4) 0.5937(6) -0.035(4) 0.057 Uiso 1 1 d D U

loop_
_atom_site_aniso_label
_atom_site_aniso_U_11
_atom_site_aniso_U_22
_atom_site_aniso_U_33
_atom_site_aniso_U_23
_atom_site_aniso_U_13
_atom_site_aniso_U_12
Cl1 0.0313(3) 0.0367(3) 0.0328(3) 0.0194(2) 0.00548(19) 0.00164(19)
C2 0.0208(8) 0.0210(8) 0.0268(9) 0.0088(6) 0.0069(7) 0.0028(6)
C3 0.0171(7) 0.0217(8) 0.0186(8) 0.0031(6) 0.0043(6) 0.0011(6)
N4 0.0365(9) 0.0279(8) 0.0176(7) 0.0014(6) 0.0075(6) 0.0020(7)
C5 0.0202(8) 0.0175(7) 0.0184(8) 0.0022(6) 0.0050(6) 0.0010(6)
N6 0.0224(7) 0.0166(6) 0.0227(7) 0.0024(5) 0.0070(6) 0.0003(5)
O7 0.0334(7) 0.0162(6) 0.0352(8) -0.0022(5) 0.0104(6) -0.0012(5)
N8 0.0272(8) 0.0251(7) 0.0211(7) 0.0051(6) 0.0066(6) -0.0001(6)
N9 0.0290(8) 0.0273(8) 0.0197(7) 0.0012(6) 0.0072(6) 0.0000(6)
C10 0.0207(8) 0.0216(8) 0.0197(8) -0.0002(6) 0.0063(6) 0.0005(6)
N11 0.0303(8) 0.0205(7) 0.0289(8) -0.0012(6) 0.0098(7) 0.0023(6)
N12 0.0284(8) 0.0195(7) 0.0323(9) 0.0035(6) 0.0086(7) 0.0025(6)
Na13 0.0391(5) 0.0262(4) 0.0292(4) -0.0015(3) 0.0043(4) -0.0034(3)
O14 0.0433(9) 0.0223(6) 0.0317(8) -0.0029(5) 0.0154(7) -0.0029(6)
O15 0.0299(8) 0.0259(7) 0.0510(10) 0.0022(7) -0.0003(7) -0.0048(6)
O16 0.0570(11) 0.0237(7) 0.0366(9) -0.0042(6) 0.0124(8) 0.0024(7)
O17 0.0463(10) 0.0342(8) 0.0363(9) 0.0093(7) 0.0123(7) 0.0061(7)
O18 0.0439(9) 0.0306(8) 0.0409(9) 0.0118(7) 0.0121(7) 0.0043(7)

loop_
_atom_type_symbol
_atom_type_description
_atom_type_scat_dispersion_real
_atom_type_scat_dispersion_imag
_atom_type_scat_source
C C 0.0033 0.0016 'International Tables Vol C Tables 4.2.6.8 and 6.1.1.4'
H H 0.0000 0.0000 'International Tables Vol C Tables 4.2.6.8 and 6.1.1.4'
N N 0.0061 0.0033 'International Tables Vol C Tables 4.2.6.8 and 6.1.1.4'
O O 0.0106 0.0060 'International Tables Vol C Tables 4.2.6.8 and 6.1.1.4'
Cl Cl 0.1484 0.1585 'International Tables Vol C Tables 4.2.6.8 and 6.1.1.4'
Na Na 0.0362 0.0249 'International Tables Vol C Tables 4.2.6.8 and 6.1.1.4'

loop_
_geom_angle_atom_site_label_1
_geom_angle_atom_site_label_2
_geom_angle_atom_site_label_3
_geom_angle
N12 C2 C3 126.72(16)
N12 C2 Cl1 115.26(13)
C3 C2 Cl1 118.00(14)
N4 C3 C5 124.97(16)
N4 C3 C2 125.58(16)
C5 C3 C2 109.45(15)
C3 N4 H4A 120.0
C3 N4 H4B 120.0
H4A N4 H4B 120.0
N6 C5 C10 104.62(15)
N6 C5 C3 133.19(16)
C10 C5 C3 122.18(15)
O7 N6 N8 123.12(14)
O7 N6 C5 126.55(15)
N8 N6 C5 110.32(14)
N9 N8 N6 109.28(14)
N8 N9 C10 106.98(15)
N11 C10 N9 127.01(16)
N11 C10 C5 124.19(16)
N9 C10 C5 108.80(15)
N12 N11 C10 114.45(15)
N11 N12 C2 122.94(15)
H14A O14 H14B 102.6(19)
H15A O15 H15B 102(2)
H16A O16 H16B 107(2)
H17A O17 H17B 106(2)
H18A O18 H18B 102(2)

loop_
_geom_bond_atom_site_label_1
_geom_bond_atom_site_label_2
_geom_bond_distance
Cl1 C2 1.7263(19)
C2 N12 1.329(3)
C2 C3 1.409(2)
C3 N4 1.332(2)
C3 C5 1.397(2)
N4 H4A 0.8600
N4 H4B 0.8600
C5 N6 1.350(2)
C5 C10 1.392(2)
N6 O7 1.3259(19)
N6 N8 1.333(2)
N8 N9 1.331(2)
N9 C10 1.364(2)
C10 N11 1.348(2)
N11 N12 1.329(2)
Na13 H16B 2.66(3)
O14 H14A 0.825(10)
O14 H14B 0.820(10)
O15 H15A 0.827(10)
O15 H15B 0.823(10)
O16 H16A 0.820(10)
O16 H16B 0.816(10)
O17 H17A 0.814(10)
O17 H17B 0.815(10)
O18 H18A 0.825(10)
O18 H18B 0.822(10)

loop_
_geom_hbond_atom_site_label_D
_geom_hbond_atom_site_label_H
_geom_hbond_atom_site_label_A
_geom_hbond_distance_DH
_geom_hbond_distance_HA
_geom_hbond_distance_DA
_geom_hbond_angle_DHA
_geom_hbond_site_symmetry_A
N4 H4A O7 0.86 2.52 3.091(2) 124.4 .
N4 H4B N9 0.86 2.19 2.986(2) 152.8 1_556
O14 H14A O7 0.825(10) 1.987(11) 2.794(2) 166(3) 3_666
O15 H15A O7 0.827(10) 1.912(12) 2.714(2) 163(3) .
O16 H16A N12 0.820(10) 2.042(10) 2.854(2) 171(3) 2_655
O17 H17A O15 0.814(10) 2.083(12) 2.883(3) 167(3) 3_666
O18 H18A O16 0.825(10) 2.201(12) 3.012(3) 167(3) 1_455
O14 H14B N11 0.820(10) 2.098(10) 2.912(2) 172(3) 2_655
O15 H15B O14 0.823(10) 2.170(12) 2.980(2) 168(3) 3_766
O17 H17B O7 0.815(10) 2.025(12) 2.824(2) 166(3) .
O18 H18B N8 0.822(10) 2.163(11) 2.972(2) 168(3) 3_665

loop_
_geom_torsion_atom_site_label_1
_geom_torsion_atom_site_label_2
_geom_torsion_atom_site_label_3
_geom_torsion_atom_site_label_4
_geom_torsion
N12 C2 C3 N4 -176.97(19)
Cl1 C2 C3 N4 1.1(3)
N12 C2 C3 C5 2.6(3)
Cl1 C2 C3 C5 -179.34(13)
N4 C3 C5 N6 -3.5(3)
C2 C3 C5 N6 176.92(19)
N4 C3 C5 C10 177.85(17)
C2 C3 C5 C10 -1.7(2)
C10 C5 N6 O7 178.76(16)
C3 C5 N6 O7 0.0(3)
C10 C5 N6 N8 0.1(2)
C3 C5 N6 N8 -178.72(19)
O7 N6 N8 N9 -179.23(15)
C5 N6 N8 N9 -0.5(2)
N6 N8 N9 C10 0.7(2)
N8 N9 C10 N11 179.22(18)
N8 N9 C10 C5 -0.6(2)
N6 C5 C10 N11 -179.52(17)
C3 C5 C10 N11 -0.6(3)
N6 C5 C10 N9 0.4(2)
C3 C5 C10 N9 179.32(16)
N9 C10 N11 N12 -177.66(18)
C5 C10 N11 N12 2.2(3)
C10 N11 N12 C2 -1.4(3)
C3 C2 N12 N11 -1.1(3)
Cl1 C2 N12 N11 -179.22(15)
